data_2005348
loop_
_publ_author_name
'Thabet, H.'
'Jouini, A.'

_publ_section_title
;
 Tris(1,4-butanediyldiammonium) Bis(cyclotriphosphate) Tetrahydrate
;
_journal_issue 9
_journal_name_full 'Acta Crystallographica Section C'
_journal_page_first 2248
_journal_page_last 2250
_journal_paper_doi 10.1107/S0108270196002922
_journal_volume 52
_journal_year 1996
_chemical_formula_iupac '3C4 H14 N2 2+, 2P3 O9 3-, 4H2 O1'
_chemical_formula_moiety '[N H3 (C H2)4 N H3]3 [P3 O9]2, 4H2 O'
_chemical_formula_structural '[N H3 (C H2)4 N H3]3 [P3 O9]2, 4H2 O'
_chemical_formula_sum 'C12 H50 N6 O22 P6'
_chemical_formula_weight 816.40
_chemical_name_systematic
;
Tris(1,4-butanediyldiammonium) bis(cyclotriphosphate) tetrahydrate ?
;
_space_group_IT_number 2
_symmetry_cell_setting triclinic
_symmetry_space_group_name_Hall '-P 1'
_symmetry_space_group_name_H-M 'P -1'
_audit_creation_method SHELXL
_cell_angle_alpha 92.930(10)
_cell_angle_beta 93.310(10)
_cell_angle_gamma 104.466(8)
_cell_formula_units_Z 1
_cell_length_a 8.243(2)
_cell_length_b 9.0790(10)
_cell_length_c 12.0390(10)
_cell_measurement_reflns_used 25
_cell_measurement_temperature 293(2)
_cell_measurement_theta_max 14
_cell_measurement_theta_min 10
_cell_volume 869.0(2)
_computing_cell_refinement 'CAD-4 Software'
_computing_data_collection 'CAD-4 Software (Enraf-Nonius, 1989)'
_computing_data_reduction 'MolEN (Fair, 1990)'
_computing_publication_material SHELXL93
_computing_structure_refinement 'SHELXL93 (Sheldrick, 1993)'
_computing_structure_solution 'SHELXS86 (Sheldrick, 1990)'
_diffrn_ambient_temperature 293(2)
_diffrn_measurement_device 'Enraf-Nonius CAD-4'
_diffrn_measurement_method \w/2\q
_diffrn_radiation_monochromator graphite
_diffrn_radiation_source 'fine-focus sealed tube'
_diffrn_radiation_type MoK\a
_diffrn_radiation_wavelength 0.71069
_diffrn_reflns_av_R_equivalents 0.0126
_diffrn_reflns_av_sigmaI/netI 0.0105
_diffrn_reflns_limit_h_max 9
_diffrn_reflns_limit_h_min -9
_diffrn_reflns_limit_k_max 10
_diffrn_reflns_limit_k_min -10
_diffrn_reflns_limit_l_max 14
_diffrn_reflns_limit_l_min 0
_diffrn_reflns_number 3230
_diffrn_reflns_theta_max 25.08
_diffrn_reflns_theta_min 2.56
_diffrn_standards_decay_% 0.89
_diffrn_standards_interval_time 120
_diffrn_standards_number 1
_exptl_absorpt_coefficient_mu 0.398
_exptl_absorpt_correction_type none
_exptl_crystal_colour colourless
_exptl_crystal_density_diffrn 1.560
_exptl_crystal_density_meas 1.52
_exptl_crystal_density_method 'pycnometric (toluene as pycnometric liquid)'
_exptl_crystal_description 'truncated prism'
_exptl_crystal_F_000 430
_exptl_crystal_size_max 0.25
_exptl_crystal_size_mid 0.20
_exptl_crystal_size_min 0.18
_refine_diff_density_max 0.283
_refine_diff_density_min -0.280
_refine_ls_extinction_coef 0.044(3)
_refine_ls_extinction_method 'SHELXL93 (Sheldrick, 1993)'
_refine_ls_goodness_of_fit_all 1.076
_refine_ls_goodness_of_fit_obs 1.100
_refine_ls_hydrogen_treatment refall
_refine_ls_matrix_type full
_refine_ls_number_parameters 309
_refine_ls_number_reflns 3072
_refine_ls_number_restraints 0
_refine_ls_restrained_S_all 1.076
_refine_ls_restrained_S_obs 1.100
_refine_ls_R_factor_all 0.0297
_refine_ls_R_factor_obs 0.0263
_refine_ls_shift/esd_max 0.001
_refine_ls_shift/esd_mean 0.000
_refine_ls_structure_factor_coef Fsqd
_refine_ls_weighting_scheme
;
calc w = 1/[\s^2^(F~o~^2^) + (0.0403P)^2^ + 0.4746P]
where P = (F~o~^2^ + 2F~c~^2^)/3
;
_refine_ls_wR_factor_all 0.0766
_refine_ls_wR_factor_obs 0.0745
_reflns_number_observed 2808
_reflns_number_total 3072
_reflns_observed_criterion >2sigma(I)
_cod_data_source_file du1152.cif
_cod_data_source_block dabtp
_cod_depositor_comments
;
The following automatic conversions were performed:

'_chemical_melting_point' value 'none' was changed to '?' - the value
is undefined or not given.

Automatic conversion script
Id: cif_fix_values 1715 2011-07-08 13:25:40Z adriana 
;
_cod_database_code 2005348

loop_
_symmetry_equiv_pos_as_xyz
'x, y, z'
'-x, -y, -z'

loop_
_atom_site_aniso_label
_atom_site_aniso_U_11
_atom_site_aniso_U_22
_atom_site_aniso_U_33
_atom_site_aniso_U_12
_atom_site_aniso_U_13
_atom_site_aniso_U_23
P1 0.0271(2) 0.0202(2) 0.0232(2) 0.0065(2) 0.0030(2) -0.0007(2)
P2 0.0268(2) 0.0229(2) 0.0229(2) 0.0067(2) 0.0013(2) 0.0026(2)
P3 0.0262(3) 0.0303(3) 0.0234(2) 0.0093(2) -0.0028(2) -0.0006(2)
OE11 0.0457(8) 0.0292(7) 0.0315(7) 0.0111(6) 0.0014(6) -0.0081(5)
OE12 0.0338(7) 0.0329(7) 0.0324(7) 0.0062(5) 0.0100(6) -0.0022(5)
OL12 0.0264(7) 0.0302(7) 0.0430(8) 0.0031(5) -0.0058(6) 0.0114(6)
OL13 0.0304(7) 0.0266(6) 0.0281(6) 0.0129(5) -0.0014(5) 0.0002(5)
OE21 0.0452(8) 0.0272(7) 0.0383(8) 0.0112(6) -0.0071(6) 0.0060(6)
OE22 0.0451(8) 0.0586(9) 0.0325(7) 0.0228(7) 0.0132(6) 0.0043(7)
OL23 0.0413(7) 0.0253(6) 0.0280(7) 0.0082(5) -0.0071(5) -0.0017(5)
OE31 0.0258(7) 0.0566(10) 0.0634(10) 0.0119(7) -0.0048(7) 0.0056(8)
OE32 0.0561(9) 0.0484(9) 0.0230(7) 0.0148(7) 0.0018(6) -0.0048(6)
OW1 0.0592(11) 0.0492(9) 0.0420(9) 0.0255(8) 0.0125(8) 0.0019(7)
OW2 0.0510(10) 0.0417(9) 0.0598(11) 0.0208(8) -0.0083(8) -0.0122(8)
N1 0.0306(9) 0.0270(8) 0.0301(9) 0.0118(7) 0.0025(7) -0.0003(7)
N2 0.0370(10) 0.0343(9) 0.0295(9) 0.0117(8) 0.0032(7) -0.0012(7)
N3 0.0431(11) 0.0337(9) 0.0275(9) 0.0088(8) 0.0027(7) -0.0059(7)
C1 0.0307(10) 0.0287(9) 0.0326(10) 0.0107(8) 0.0045(8) 0.0016(8)
C2 0.0305(10) 0.0289(10) 0.0404(11) 0.0104(8) 0.0063(8) 0.0003(8)
C3 0.0349(11) 0.0362(10) 0.0279(10) 0.0131(8) 0.0035(8) 0.0020(8)
C4 0.0318(10) 0.0322(10) 0.0288(10) 0.0071(8) 0.0014(8) 0.0009(8)
C5 0.0352(11) 0.0341(10) 0.0283(10) 0.0093(8) 0.0025(8) -0.0014(8)
C6 0.0355(11) 0.0342(10) 0.0299(10) 0.0072(8) -0.0010(8) -0.0027(8)

loop_
_atom_site_label
_atom_site_occupancy
_atom_site_fract_x
_atom_site_fract_y
_atom_site_fract_z
_atom_site_U_iso_or_equiv
_atom_site_thermal_displace_type
_atom_site_calc_flag
_atom_site_type_symbol
P1 1 0.38412(5) 0.57986(5) 0.25518(4) 0.02344(14) Uani d P
P2 1 0.22845(5) 0.29839(5) 0.34538(4) 0.02411(14) Uani d P
P3 1 0.09604(6) 0.37352(5) 0.13570(4) 0.02651(14) Uani d P
OE11 1 0.4015(2) 0.71604(15) 0.33127(11) 0.0356(3) Uani d O
OE12 1 0.5045(2) 0.58629(15) 0.16791(11) 0.0333(3) Uani d O
OL12 1 0.3877(2) 0.43657(14) 0.32636(11) 0.0339(3) Uani d O
OL13 1 0.19577(15) 0.53501(13) 0.19889(10) 0.0276(3) Uani d O
OE21 1 0.2976(2) 0.17137(15) 0.37985(11) 0.0368(3) Uani d O
OE22 1 0.1117(2) 0.3539(2) 0.41437(12) 0.0432(4) Uani d O
OL23 1 0.1481(2) 0.25726(14) 0.22033(10) 0.0320(3) Uani d O
OE31 1 -0.0831(2) 0.3637(2) 0.14078(14) 0.0486(4) Uani d O
OE32 1 0.1714(2) 0.3528(2) 0.03005(11) 0.0425(4) Uani d O
OW1 1 0.1433(2) 0.4755(2) 0.62967(15) 0.0477(4) Uani d O
OW2 1 0.2338(2) 0.9106(2) 0.24067(15) 0.0502(4) Uani d O
N1 1 -0.3981(2) 0.3511(2) 0.05530(14) 0.0285(3) Uani d N
N2 1 0.6437(2) 0.2481(2) 0.44668(15) 0.0332(4) Uani d N
N3 1 0.0938(2) 0.2556(2) -0.19197(15) 0.0352(4) Uani d N
C1 1 0.5011(2) 0.8048(2) -0.0692(2) 0.0300(4) Uani d C
C2 1 -0.4445(2) 0.0801(2) -0.0031(2) 0.0327(4) Uani d C
C3 1 -0.2707(3) 0.1220(2) 0.4425(2) 0.0322(4) Uani d C
C4 1 -0.2664(3) 0.0595(2) 0.3246(2) 0.0312(4) Uani d C
C5 1 0.8238(3) 0.9326(2) 0.3199(2) 0.0325(4) Uani d C
C6 1 0.8248(3) 0.8724(2) 0.2006(2) 0.0338(4) Uani d C
H1W1 1 0.1298(37) 0.4266(35) 0.5637(28) 0.070(9) Uiso d H
H2W1 1 0.0675(47) 0.5066(43) 0.6317(31) 0.093(13) Uiso d H
H1W2 1 0.2563(32) 0.9948(34) 0.2848(23) 0.058(8) Uiso d H
H2W2 1 0.2891(41) 0.8571(38) 0.2770(27) 0.079(10) Uiso d H
H1N1 1 -0.4303(27) 0.4189(27) 0.0978(19) 0.036(6) Uiso d H
H2N1 1 -0.4078(30) 0.3789(27) -0.0132(22) 0.045(6) Uiso d H
H3N1 1 -0.2891(32) 0.3600(25) 0.0752(19) 0.041(6) Uiso d H
H1N2 1 0.6319(29) 0.2768(27) 0.5207(22) 0.044(6) Uiso d H
H2N2 1 0.7086(31) 0.3278(29) 0.4173(20) 0.044(6) Uiso d H
H3N2 1 0.5418(34) 0.2184(28) 0.4144(21) 0.047(7) Uiso d H
H1N3 1 0.1368(34) 0.3319(31) -0.2401(24) 0.061(8) Uiso d H
H2N3 1 0.1105(30) 0.2962(28) -0.1182(23) 0.051(7) Uiso d H
H3N3 1 -0.0170(36) 0.2205(30) -0.2064(22) 0.051(7) Uiso d H
H1C1 1 0.6165(30) 0.8074(25) -0.0517(18) 0.038(6) Uiso d H
H2C1 1 0.4911(27) 0.8249(25) -0.1456(20) 0.040(6) Uiso d H
H1C2 1 -0.4454(28) 0.1084(25) -0.0795(21) 0.042(6) Uiso d H
H2C2 1 -0.3292(30) 0.0840(25) 0.0224(19) 0.043(6) Uiso d H
H1C3 1 -0.1573(30) 0.1621(26) 0.4750(19) 0.043(6) Uiso d H
H2C3 1 -0.3311(27) 0.0437(25) 0.4886(18) 0.036(5) Uiso d H
H1C4 1 -0.3797(28) 0.0226(23) 0.2927(17) 0.033(5) Uiso d H
H2C4 1 -0.2140(29) 0.1415(27) 0.2799(19) 0.043(6) Uiso d H
H1C5 1 0.9380(32) 0.9670(27) 0.3514(20) 0.047(6) Uiso d H
H2C5 1 0.7692(29) 0.8481(27) 0.3619(19) 0.042(6) Uiso d H
H1C6 1 0.7145(31) 0.8374(26) 0.1674(20) 0.045(6) Uiso d H
H2C6 1 0.8862(28) 0.9528(26) 0.1577(19) 0.039(6) Uiso d H

loop_
_atom_type_symbol
_atom_type_description
_atom_type_scat_dispersion_real
_atom_type_scat_dispersion_imag
_atom_type_scat_source
C C 0.0033 0.0016 'International Tables Vol C Tables 4.2.6.8 and 6.1.1.4'
H H 0.0000 0.0000 'International Tables Vol C Tables 4.2.6.8 and 6.1.1.4'
N N 0.0061 0.0033 'International Tables Vol C Tables 4.2.6.8 and 6.1.1.4'
O O 0.0106 0.0060 'International Tables Vol C Tables 4.2.6.8 and 6.1.1.4'
P P 0.1023 0.0942 'International Tables Vol C Tables 4.2.6.8 and 6.1.1.4'

loop_
_geom_angle_atom_site_label_1
_geom_angle_atom_site_label_2
_geom_angle_atom_site_label_3
_geom_angle_site_symmetry_1
_geom_angle_site_symmetry_3
_geom_angle
_geom_angle_publ_flag
OE11 P1 OE12 . . 118.42(8) y
OE11 P1 OL12 . . 109.44(8) y
OE12 P1 OL12 . . 108.34(8) y
OE11 P1 OL13 . . 107.31(7) y
OE12 P1 OL13 . . 109.81(7) y
OL12 P1 OL13 . . 102.34(7) y
OE22 P2 OE21 . . 120.48(9) y
OE22 P2 OL23 . . 110.06(8) y
OE21 P2 OL23 . . 107.92(8) y
OE22 P2 OL12 . . 109.95(9) y
OE21 P2 OL12 . . 106.08(8) y
OL23 P2 OL12 . . 100.44(7) y
OE31 P3 OE32 . . 122.31(9) y
OE31 P3 OL13 . . 106.68(8) y
OE32 P3 OL13 . . 109.29(8) y
OE31 P3 OL23 . . 108.81(8) y
OE32 P3 OL23 . . 107.35(8) y
OL13 P3 OL23 . . 100.17(6) y
P1 OL12 P2 . . 125.82(8) y
P1 OL13 P3 . . 127.26(8) y
P2 OL23 P3 . . 126.68(8) y
P1 P2 P3 . . 60.46(2) y
P1 P3 P2 . . 59.46(2) y
P2 P1 P3 . . 60.06(2) y
H1W1 OW1 H2W1 . . 103(4) y
H1W2 OW2 H2W2 . . 100(3) y
C1 N1 H1N1 2_565 . 110.8(14) n
C1 N1 H2N1 2_565 . 112.7(16) n
H1N1 N1 H2N1 . . 106.(2) n
C1 N1 H3N1 2_565 . 111.3(14) n
H1N1 N1 H3N1 . . 107.(2) n
H2N1 N1 H3N1 . . 109.(2) n
C3 N2 H1N2 1_655 . 109.8(14) n
C3 N2 H2N2 1_655 . 108.1(15) n
H1N2 N2 H2N2 . . 108.(2) n
C3 N2 H3N2 1_655 . 111.1(16) n
H1N2 N2 H3N2 . . 106.(2) n
H2N2 N2 H3N2 . . 114.(2) n
C6 N3 H1N3 2_665 . 112.2(16) n
C6 N3 H2N3 2_665 . 108.1(15) n
H1N3 N3 H2N3 . . 110.(2) n
C6 N3 H3N3 2_665 . 109.8(16) n
H1N3 N3 H3N3 . . 110.(2) n
H2N3 N3 H3N3 . . 107.(2) n
N1 C1 C2 2_565 2_565 110.5(2) y
N1 C1 H1C1 2_565 . 108.4(13) n
C2 C1 H1C1 2_565 . 111.9(13) n
N1 C1 H2C1 2_565 . 108.5(13) n
C2 C1 H2C1 2_565 . 110.8(13) n
H1C1 C1 H2C1 . . 106.7(19) n
C1 C2 C2 2_565 2_455 111.8(2) y
C1 C2 H1C2 2_565 . 109.4(14) n
C2 C2 H1C2 2_455 . 109.8(14) n
C1 C2 H2C2 2_565 . 107.5(14) n
C2 C2 H2C2 2_455 . 110.2(13) n
H1C2 C2 H2C2 . . 108.1(19) n
N2 C3 C4 1_455 . 111.7(2) y
N2 C3 H1C3 1_455 . 107.8(14) n
C4 C3 H1C3 . . 109.5(14) n
N2 C3 H2C3 1_455 . 106.9(13) n
C4 C3 H2C3 . . 111.6(13) n
H1C3 C3 H2C3 . . 109.2(18) n
C3 C4 C5 . 1_445 111.8(2) y
C3 C4 H1C4 . . 108.6(12) n
C5 C4 H1C4 1_445 . 110.2(12) n
C3 C4 H2C4 . . 109.4(14) n
C5 C4 H2C4 1_445 . 111.0(14) n
H1C4 C4 H2C4 . . 105.7(18) n
C6 C5 C4 . 1_665 110.3(2) y
C6 C5 H1C5 . . 108.7(14) n
C4 C5 H1C5 1_665 . 111.8(14) n
C6 C5 H2C5 . . 107.8(14) n
C4 C5 H2C5 1_665 . 111.5(13) n
H1C5 C5 H2C5 . . 106.6(19) n
N3 C6 C5 2_665 . 112.4(2) y
N3 C6 H1C6 2_665 . 107.7(14) n
C5 C6 H1C6 . . 110.9(14) n
N3 C6 H2C6 2_665 . 107.6(13) n
C5 C6 H2C6 . . 109.8(13) n
H1C6 C6 H2C6 . . 108.3(19) n

loop_
_geom_bond_atom_site_label_1
_geom_bond_atom_site_label_2
_geom_bond_site_symmetry_2
_geom_bond_distance
_geom_bond_publ_flag
P1 OE11 . 1.4727(13) y
P1 OE12 . 1.4796(13) y
P1 OL12 . 1.5993(13) y
P1 OL13 . 1.6031(13) y
P2 OE22 . 1.4700(14) y
P2 OE21 . 1.4755(13) y
P2 OL23 . 1.5964(13) y
P2 OL12 . 1.6098(13) y
P3 OE31 . 1.462(2) y
P3 OE32 . 1.4712(14) y
P3 OL13 . 1.6174(13) y
P3 OL23 . 1.6193(13) y
P1 P2 . 2.8570(10) y
P1 P3 . 2.8850(10) y
P2 P3 . 2.8740(10) y
OW1 H1W1 . 0.88(3) y
OW1 H2W1 . 0.75(4) y
OW2 H1W2 . 0.88(3) y
OW2 H2W2 . 0.86(4) y
N1 C1 2_565 1.481(2) y
N1 H1N1 . 0.88(2) n
N1 H2N1 . 0.88(3) n
N1 H3N1 . 0.90(2) n
N2 C3 1_655 1.487(2) y
N2 H1N2 . 0.93(3) n
N2 H2N2 . 0.89(3) n
N2 H3N2 . 0.88(3) n
N3 C6 2_665 1.482(3) y
N3 H1N3 . 0.94(3) n
N3 H2N3 . 0.93(3) n
N3 H3N3 . 0.89(3) n
C1 N1 2_565 1.481(2) n
C1 C2 2_565 1.506(3) y
C1 H1C1 . 0.96(2) n
C1 H2C1 . 0.95(2) n
C2 C1 2_565 1.506(3) n
C2 C2 2_455 1.520(4) y
C2 H1C2 . 0.97(2) n
C2 H2C2 . 0.97(2) n
C3 N2 1_455 1.487(2) n
C3 C4 . 1.508(3) y
C3 H1C3 . 0.97(2) n
C3 H2C3 . 0.98(2) n
C4 C5 1_445 1.519(3) y
C4 H1C4 . 0.96(2) n
C4 H2C4 . 0.97(2) n
C5 C6 . 1.512(3) y
C5 C4 1_665 1.519(3) n
C5 H1C5 . 0.96(3) n
C5 H2C5 . 0.97(2) n
C6 N3 2_665 1.482(3) n
C6 H1C6 . 0.94(2) n
C6 H2C6 . 0.97(2) n
